data_7013864
loop_
_publ_author_name
'Klappa, Jamie J.'
'Geers, Sarah A.'
'Schmidtke, Sarah J.'
'MacManus-Spencer, Laura A'
'McNeill, Kristopher'

_publ_section_title
;
 Pyridylpyrrolides as alternatives to cyclometalated phenylpyridine
 ligands: synthesis and characterization of luminescent zinc and boron
 pyridylpyrrolide complexes.
;
_journal_issue 6
_journal_name_full 'Dalton transactions (Cambridge, England : 2003)'
_journal_page_first 883
_journal_page_last 891
_journal_paper_doi 10.1039/b315523d
_journal_year 2004
_chemical_formula_moiety 'C11 H11 B F2 N2'
_chemical_formula_sum 'C11 H11 B F2 N2'
_chemical_formula_weight 220.03
_chemical_name_common 03064
_chemical_name_systematic
;
?
;
_space_group_IT_number 2
_symmetry_cell_setting triclinic
_symmetry_space_group_name_Hall '-P 1'
_symmetry_space_group_name_H-M 'P -1'
_atom_sites_solution_hydrogens geom
_atom_sites_solution_primary direct
_atom_sites_solution_secondary difmap
_audit_creation_method SHELXL-97
_cell_angle_alpha 65.793(8)
_cell_angle_beta 89.589(9)
_cell_angle_gamma 75.611(9)
_cell_formula_units_Z 2
_cell_length_a 7.145(4)
_cell_length_b 8.990(5)
_cell_length_c 9.300(5)
_cell_measurement_reflns_used 1647
_cell_measurement_temperature 173(2)
_cell_volume 524.7(5)
_computing_cell_refinement 'SAINT, Bruker'
_computing_data_collection 'SMART, Bruker'
_computing_data_reduction 'SAINT, Bruker'
_computing_molecular_graphics 'SHELXTL, Bruker'
_computing_structure_refinement SHELXL-97
_computing_structure_solution SHELXS-97
_diffrn_ambient_temperature 173(2)
_diffrn_measured_fraction_theta_full 0.996
_diffrn_measured_fraction_theta_max 0.996
_diffrn_measurement_device_type 'Siemens SMART Platform CCD'
_diffrn_measurement_method 'area detector, omega scans'
_diffrn_radiation_monochromator graphite
_diffrn_radiation_source 'fine-focus sealed tube'
_diffrn_radiation_type MoK\a
_diffrn_radiation_wavelength 0.71073
_diffrn_reflns_av_R_equivalents 0.0243
_diffrn_reflns_av_sigmaI/netI 0.0256
_diffrn_reflns_limit_h_max 8
_diffrn_reflns_limit_h_min -8
_diffrn_reflns_limit_k_max 10
_diffrn_reflns_limit_k_min -10
_diffrn_reflns_limit_l_max 11
_diffrn_reflns_limit_l_min -11
_diffrn_reflns_number 5229
_diffrn_reflns_theta_full 25.05
_diffrn_reflns_theta_max 25.05
_diffrn_reflns_theta_min 2.42
_exptl_absorpt_coefficient_mu 0.108
_exptl_absorpt_correction_T_max 1.000000
_exptl_absorpt_correction_T_min 0.887097
_exptl_absorpt_correction_type multi-scan
_exptl_absorpt_process_details 'SADABS, R. Blessing, 1995'
_exptl_crystal_colour yellow
_exptl_crystal_density_diffrn 1.393
_exptl_crystal_density_method 'not measured'
_exptl_crystal_description needle
_exptl_crystal_F_000 228
_exptl_crystal_size_max 0.42
_exptl_crystal_size_mid 0.21
_exptl_crystal_size_min 0.12
_refine_diff_density_max 0.173
_refine_diff_density_min -0.213
_refine_diff_density_rms 0.037
_refine_ls_extinction_method none
_refine_ls_goodness_of_fit_ref 1.012
_refine_ls_hydrogen_treatment mixed
_refine_ls_matrix_type full
_refine_ls_number_parameters 160
_refine_ls_number_reflns 1845
_refine_ls_number_restraints 0
_refine_ls_restrained_S_all 1.012
_refine_ls_R_factor_all 0.0490
_refine_ls_R_factor_gt 0.0388
_refine_ls_shift/su_max 0.000
_refine_ls_shift/su_mean 0.000
_refine_ls_structure_factor_coef Fsqd
_refine_ls_weighting_details 'calc w=1/[\s^2^(Fo^2^)+(0.0436P)^2^+0.2140P] where P=(Fo^2^+2Fc^2^)/3'
_refine_ls_weighting_scheme calc
_refine_ls_wR_factor_gt 0.0910
_refine_ls_wR_factor_ref 0.0950
_reflns_number_gt 1549
_reflns_number_total 1845
_reflns_threshold_expression >2sigma(I)
_cod_data_source_file b315523d.txt
_cod_data_source_block '#6'
_cod_original_sg_symbol_H-M P-1
_cod_database_code 7013864

loop_
_symmetry_equiv_pos_as_xyz
'x, y, z'
'-x, -y, -z'

loop_
_atom_site_label
_atom_site_type_symbol
_atom_site_fract_x
_atom_site_fract_y
_atom_site_fract_z
_atom_site_U_iso_or_equiv
_atom_site_adp_type
_atom_site_occupancy
_atom_site_symmetry_multiplicity
_atom_site_calc_flag
_atom_site_refinement_flags
_atom_site_disorder_assembly
_atom_site_disorder_group
B1 B 0.2896(3) 0.8400(2) 0.8286(2) 0.0303(4) Uani 1 1 d . . .
F1 F 0.46429(15) 0.76341(13) 0.79164(12) 0.0445(3) Uani 1 1 d . . .
F2 F 0.14182(16) 0.78685(13) 0.78740(12) 0.0442(3) Uani 1 1 d . . .
N1 N 0.30301(19) 0.79421(16) 1.01553(15) 0.0269(3) Uani 1 1 d . . .
N2 N 0.24718(19) 1.03174(16) 0.77000(15) 0.0276(3) Uani 1 1 d . . .
C1 C 0.3427(2) 0.6385(2) 1.1366(2) 0.0326(4) Uani 1 1 d . . .
H1 H 0.366(3) 0.543(2) 1.107(2) 0.039 Uiso 1 1 d . . .
C2 C 0.3461(3) 0.6195(2) 1.2903(2) 0.0375(4) Uani 1 1 d . . .
H2 H 0.376(3) 0.505(3) 1.376(2) 0.045 Uiso 1 1 d . . .
C3 C 0.3074(3) 0.7631(2) 1.3201(2) 0.0380(4) Uani 1 1 d . . .
H3 H 0.310(3) 0.754(2) 1.428(2) 0.046 Uiso 1 1 d . . .
C4 C 0.2684(2) 0.9227(2) 1.1972(2) 0.0326(4) Uani 1 1 d . . .
H4 H 0.241(3) 1.028(2) 1.213(2) 0.039 Uiso 1 1 d . . .
C5 C 0.2674(2) 0.9365(2) 1.04196(19) 0.0266(4) Uani 1 1 d . . .
C6 C 0.2331(2) 1.0824(2) 0.89269(18) 0.0262(4) Uani 1 1 d . . .
C7 C 0.1884(2) 1.2577(2) 0.83097(19) 0.0287(4) Uani 1 1 d . . .
C8 C 0.1758(2) 1.3123(2) 0.6648(2) 0.0309(4) Uani 1 1 d . . .
H8 H 0.145(3) 1.426(2) 0.589(2) 0.037 Uiso 1 1 d . . .
C9 C 0.2107(2) 1.1731(2) 0.63023(19) 0.0297(4) Uani 1 1 d . . .
C10 C 0.2108(3) 1.1615(3) 0.4741(2) 0.0425(5) Uani 1 1 d . . .
H10A H 0.2396 1.0424 0.4922 0.064 Uiso 0.50 1 calc PR . .
H10B H 0.3101 1.2115 0.4145 0.064 Uiso 0.50 1 calc PR . .
H10C H 0.0829 1.2231 0.4133 0.064 Uiso 0.50 1 calc PR . .
H10D H 0.1821 1.2756 0.3878 0.064 Uiso 0.50 1 calc PR . .
H10E H 0.1116 1.1065 0.4656 0.064 Uiso 0.50 1 calc PR . .
H10F H 0.3388 1.0949 0.4667 0.064 Uiso 0.50 1 calc PR . .
C11 C 0.1570(3) 1.3676(2) 0.9187(2) 0.0368(4) Uani 1 1 d . . .
H11A H 0.1289 1.4867 0.8426 0.055 Uiso 0.50 1 calc PR . .
H11B H 0.2744 1.3382 0.9894 0.055 Uiso 0.50 1 calc PR . .
H11C H 0.0472 1.3500 0.9814 0.055 Uiso 0.50 1 calc PR . .
H11D H 0.1714 1.2966 1.0329 0.055 Uiso 0.50 1 calc PR . .
H11E H 0.0260 1.4451 0.8862 0.055 Uiso 0.50 1 calc PR . .
H11F H 0.2531 1.4333 0.8942 0.055 Uiso 0.50 1 calc PR . .

loop_
_atom_site_aniso_label
_atom_site_aniso_U_11
_atom_site_aniso_U_22
_atom_site_aniso_U_33
_atom_site_aniso_U_23
_atom_site_aniso_U_13
_atom_site_aniso_U_12
B1 0.0339(11) 0.0296(10) 0.0280(10) -0.0131(8) 0.0041(8) -0.0076(8)
F1 0.0482(7) 0.0402(6) 0.0389(6) -0.0186(5) 0.0118(5) 0.0020(5)
F2 0.0560(7) 0.0414(6) 0.0409(6) -0.0183(5) -0.0021(5) -0.0210(5)
N1 0.0247(7) 0.0257(7) 0.0283(8) -0.0103(6) 0.0036(5) -0.0056(5)
N2 0.0282(7) 0.0303(8) 0.0245(7) -0.0124(6) 0.0034(5) -0.0071(6)
C1 0.0277(9) 0.0266(9) 0.0379(10) -0.0090(8) 0.0037(7) -0.0057(7)
C2 0.0333(10) 0.0347(10) 0.0316(10) -0.0027(8) 0.0024(7) -0.0071(8)
C3 0.0351(10) 0.0478(11) 0.0256(9) -0.0113(9) 0.0035(7) -0.0091(8)
C4 0.0321(9) 0.0367(10) 0.0291(9) -0.0155(8) 0.0031(7) -0.0064(7)
C5 0.0211(8) 0.0294(9) 0.0296(9) -0.0129(7) 0.0043(6) -0.0068(6)
C6 0.0235(8) 0.0302(9) 0.0260(8) -0.0137(7) 0.0035(6) -0.0060(6)
C7 0.0245(8) 0.0274(9) 0.0334(9) -0.0123(7) 0.0034(7) -0.0067(6)
C8 0.0271(9) 0.0270(9) 0.0308(9) -0.0055(7) 0.0021(7) -0.0058(7)
C9 0.0254(9) 0.0325(9) 0.0264(9) -0.0079(7) 0.0022(6) -0.0074(7)
C10 0.0481(12) 0.0486(11) 0.0273(10) -0.0132(9) 0.0037(8) -0.0122(9)
C11 0.0368(10) 0.0309(9) 0.0450(11) -0.0192(8) 0.0053(8) -0.0072(8)

loop_
_atom_type_symbol
_atom_type_description
_atom_type_scat_dispersion_real
_atom_type_scat_dispersion_imag
_atom_type_scat_source
C C 0.0033 0.0016 'International Tables Vol C Tables 4.2.6.8 and 6.1.1.4'
H H 0.0000 0.0000 'International Tables Vol C Tables 4.2.6.8 and 6.1.1.4'
B B 0.0013 0.0007 'International Tables Vol C Tables 4.2.6.8 and 6.1.1.4'
N N 0.0061 0.0033 'International Tables Vol C Tables 4.2.6.8 and 6.1.1.4'
F F 0.0171 0.0103 'International Tables Vol C Tables 4.2.6.8 and 6.1.1.4'

loop_
_geom_angle_atom_site_label_1
_geom_angle_atom_site_label_2
_geom_angle_atom_site_label_3
_geom_angle
_geom_angle_site_symmetry_1
_geom_angle_site_symmetry_3
_geom_angle_publ_flag
F2 B1 F1 109.98(15) . . ?
F2 B1 N2 114.47(15) . . ?
F1 B1 N2 114.77(14) . . ?
F2 B1 N1 110.11(14) . . ?
F1 B1 N1 109.81(14) . . ?
N2 B1 N1 96.93(12) . . ?
C1 N1 C5 121.46(15) . . ?
C1 N1 B1 127.17(14) . . ?
C5 N1 B1 111.37(13) . . ?
C9 N2 C6 108.15(14) . . ?
C9 N2 B1 139.01(14) . . ?
C6 N2 B1 112.78(13) . . ?
N1 C1 C2 120.50(17) . . ?
N1 C1 H1 116.2(11) . . ?
C2 C1 H1 123.3(11) . . ?
C1 C2 C3 119.05(17) . . ?
C1 C2 H2 118.8(11) . . ?
C3 C2 H2 122.2(11) . . ?
C4 C3 C2 120.87(18) . . ?
C4 C3 H3 118.0(11) . . ?
C2 C3 H3 121.1(11) . . ?
C3 C4 C5 118.31(17) . . ?
C3 C4 H4 123.6(11) . . ?
C5 C4 H4 118.1(11) . . ?
N1 C5 C4 119.80(15) . . ?
N1 C5 C6 109.24(14) . . ?
C4 C5 C6 130.97(15) . . ?
N2 C6 C7 109.67(14) . . ?
N2 C6 C5 109.65(14) . . ?
C7 C6 C5 140.68(15) . . ?
C6 C7 C8 104.92(14) . . ?
C6 C7 C11 128.33(15) . . ?
C8 C7 C11 126.74(15) . . ?
C9 C8 C7 109.30(15) . . ?
C9 C8 H8 124.9(11) . . ?
C7 C8 H8 125.8(11) . . ?
N2 C9 C8 107.95(15) . . ?
N2 C9 C10 121.39(16) . . ?
C8 C9 C10 130.65(16) . . ?
C9 C10 H10A 109.5 . . ?
C9 C10 H10B 109.5 . . ?
H10A C10 H10B 109.5 . . ?
C9 C10 H10C 109.5 . . ?
H10A C10 H10C 109.5 . . ?
H10B C10 H10C 109.5 . . ?
C9 C10 H10D 109.5 . . ?
H10A C10 H10D 141.1 . . ?
H10B C10 H10D 56.3 . . ?
H10C C10 H10D 56.3 . . ?
C9 C10 H10E 109.5 . . ?
H10A C10 H10E 56.3 . . ?
H10B C10 H10E 141.1 . . ?
H10C C10 H10E 56.3 . . ?
H10D C10 H10E 109.5 . . ?
C9 C10 H10F 109.5 . . ?
H10A C10 H10F 56.3 . . ?
H10B C10 H10F 56.3 . . ?
H10C C10 H10F 141.1 . . ?
H10D C10 H10F 109.5 . . ?
H10E C10 H10F 109.5 . . ?
C7 C11 H11A 109.5 . . ?
C7 C11 H11B 109.5 . . ?
H11A C11 H11B 109.5 . . ?
C7 C11 H11C 109.5 . . ?
H11A C11 H11C 109.5 . . ?
H11B C11 H11C 109.5 . . ?
C7 C11 H11D 109.5 . . ?
H11A C11 H11D 141.1 . . ?
H11B C11 H11D 56.3 . . ?
H11C C11 H11D 56.3 . . ?
C7 C11 H11E 109.5 . . ?
H11A C11 H11E 56.3 . . ?
H11B C11 H11E 141.1 . . ?
H11C C11 H11E 56.3 . . ?
H11D C11 H11E 109.5 . . ?
C7 C11 H11F 109.5 . . ?
H11A C11 H11F 56.3 . . ?
H11B C11 H11F 56.3 . . ?
H11C C11 H11F 141.1 . . ?
H11D C11 H11F 109.5 . . ?
H11E C11 H11F 109.5 . . ?

loop_
_geom_bond_atom_site_label_1
_geom_bond_atom_site_label_2
_geom_bond_distance
_geom_bond_site_symmetry_2
_geom_bond_publ_flag
B1 F2 1.377(2) . ?
B1 F1 1.382(2) . ?
B1 N2 1.527(2) . ?
B1 N1 1.612(2) . ?
N1 C1 1.350(2) . ?
N1 C5 1.363(2) . ?
N2 C9 1.363(2) . ?
N2 C6 1.386(2) . ?
C1 C2 1.368(3) . ?
C1 H1 0.984(19) . ?
C2 C3 1.391(3) . ?
C2 H2 0.98(2) . ?
C3 C4 1.379(3) . ?
C3 H3 0.97(2) . ?
C4 C5 1.398(2) . ?
C4 H4 0.985(19) . ?
C5 C6 1.435(2) . ?
C6 C7 1.387(2) . ?
C7 C8 1.413(3) . ?
C7 C11 1.497(2) . ?
C8 C9 1.380(3) . ?
C8 H8 0.944(19) . ?
C9 C10 1.498(2) . ?
C10 H10A 0.9800 . ?
C10 H10B 0.9800 . ?
C10 H10C 0.9800 . ?
C10 H10D 0.9800 . ?
C10 H10E 0.9800 . ?
C10 H10F 0.9800 . ?
C11 H11A 0.9800 . ?
C11 H11B 0.9800 . ?
C11 H11C 0.9800 . ?
C11 H11D 0.9800 . ?
C11 H11E 0.9800 . ?
C11 H11F 0.9800 . ?

loop_
_geom_torsion_atom_site_label_1
_geom_torsion_atom_site_label_2
_geom_torsion_atom_site_label_3
_geom_torsion_atom_site_label_4
_geom_torsion
_geom_torsion_site_symmetry_1
_geom_torsion_site_symmetry_2
_geom_torsion_site_symmetry_3
_geom_torsion_site_symmetry_4
_geom_torsion_publ_flag
F2 B1 N1 C1 62.2(2) . . . . ?
F1 B1 N1 C1 -59.0(2) . . . . ?
N2 B1 N1 C1 -178.53(14) . . . . ?
F2 B1 N1 C5 -117.50(15) . . . . ?
F1 B1 N1 C5 121.25(15) . . . . ?
N2 B1 N1 C5 1.76(16) . . . . ?
F2 B1 N2 C9 -62.6(3) . . . . ?
F1 B1 N2 C9 66.0(3) . . . . ?
N1 B1 N2 C9 -178.44(17) . . . . ?
F2 B1 N2 C6 114.07(16) . . . . ?
F1 B1 N2 C6 -117.37(16) . . . . ?
N1 B1 N2 C6 -1.77(16) . . . . ?
C5 N1 C1 C2 0.7(2) . . . . ?
B1 N1 C1 C2 -178.94(16) . . . . ?
N1 C1 C2 C3 0.2(3) . . . . ?
C1 C2 C3 C4 -0.8(3) . . . . ?
C2 C3 C4 C5 0.4(3) . . . . ?
C1 N1 C5 C4 -1.1(2) . . . . ?
B1 N1 C5 C4 178.62(14) . . . . ?
C1 N1 C5 C6 179.08(13) . . . . ?
B1 N1 C5 C6 -1.19(17) . . . . ?
C3 C4 C5 N1 0.5(2) . . . . ?
C3 C4 C5 C6 -179.73(16) . . . . ?
C9 N2 C6 C7 -0.39(17) . . . . ?
B1 N2 C6 C7 -178.10(14) . . . . ?
C9 N2 C6 C5 179.00(13) . . . . ?
B1 N2 C6 C5 1.29(17) . . . . ?
N1 C5 C6 N2 -0.02(17) . . . . ?
C4 C5 C6 N2 -179.79(16) . . . . ?
N1 C5 C6 C7 179.08(19) . . . . ?
C4 C5 C6 C7 -0.7(3) . . . . ?
N2 C6 C7 C8 -0.01(17) . . . . ?
C5 C6 C7 C8 -179.11(19) . . . . ?
N2 C6 C7 C11 179.19(16) . . . . ?
C5 C6 C7 C11 0.1(3) . . . . ?
C6 C7 C8 C9 0.41(18) . . . . ?
C11 C7 C8 C9 -178.81(16) . . . . ?
C6 N2 C9 C8 0.64(18) . . . . ?
B1 N2 C9 C8 177.42(18) . . . . ?
C6 N2 C9 C10 -178.78(15) . . . . ?
B1 N2 C9 C10 -2.0(3) . . . . ?
C7 C8 C9 N2 -0.66(19) . . . . ?
C7 C8 C9 C10 178.69(17) . . . . ?
